data_7712636
loop_
_publ_author_name
'Volostnykh, Marina V.'
'Kirakosyan, Gayane'
'Sinelshchikova, Anna A.'
'Loboda, Polina'
'Dorovatovskii, Pavel'
'Maxim, Mihailov'
'Tsivadze, Aslan Yu'
'Sokolov, Maksim Nailyevich'
'Gorbunova, Yulia G.'

_publ_section_title
;
 Supramolecular Hybrids Based on Ru(II) Porphyrin and Octahedral Mo(II)
 Iodide Cluster
;
_journal_name_full 'Dalton Transactions'
_journal_paper_doi 10.1039/D3DT00251A
_journal_year 2023
_chemical_formula_moiety 'C246 H168 I8 Mo6 N30 O18 Ru6'
_chemical_formula_sum 'C246 H168 I8 Mo6 N30 O18 Ru6'
_chemical_formula_weight 6029.35
_chemical_name_common CP6
_chemical_properties_physical Photo-sensitive
_space_group_crystal_system monoclinic
_space_group_IT_number 12
_space_group_name_Hall '-C 2y'
_space_group_name_H-M_alt 'C 1 2/m 1'
_atom_sites_solution_hydrogens geom
_atom_sites_solution_primary dual
_audit_creation_date 2023-02-21
_audit_creation_method
;
Olex2 1.3
(compiled 2020.11.12 svn.r5f609507 for OlexSys, GUI svn.r6408)
;
_audit_update_record
;
2023-02-27 deposited with the CCDC.	2023-03-15 downloaded from the CCDC.
;
_cell_angle_alpha 90
_cell_angle_beta 108.56(3)
_cell_angle_gamma 90
_cell_formula_units_Z 2
_cell_length_a 27.408(6)
_cell_length_b 27.031(5)
_cell_length_c 22.388(5)
_cell_measurement_reflns_used 21286
_cell_measurement_temperature 100(2)
_cell_measurement_theta_max 30.0
_cell_measurement_theta_min 3.3
_cell_volume 15724(6)
_computing_cell_refinement 'iMosflm (Battye et al., 2011)'
_computing_data_collection 'Marccd (Doyle, 2011)'
_computing_data_reduction iMosflm
_computing_molecular_graphics 'Olex2 1.3 (Dolomanov et al., 2009)'
_computing_publication_material 'Olex2 1.3 (Dolomanov et al., 2009)'
_computing_structure_refinement 'SHELXL 2018/3 (Sheldrick, 2015)'
_computing_structure_solution 'SHELXT 2014/5 (Sheldrick, 2014)'
_diffrn_ambient_temperature 100(2)
_diffrn_measured_fraction_theta_full 0.996
_diffrn_measured_fraction_theta_max 0.996
_diffrn_measurement_device_type 'Rayonix SX165 CCD'
_diffrn_radiation_type synchrotron
_diffrn_radiation_wavelength 0.745
_diffrn_reflns_av_R_equivalents 0.0639
_diffrn_reflns_av_unetI/netI 0.0411
_diffrn_reflns_Laue_measured_fraction_full 0.996
_diffrn_reflns_Laue_measured_fraction_max 0.996
_diffrn_reflns_limit_h_max 33
_diffrn_reflns_limit_h_min -33
_diffrn_reflns_limit_k_max 32
_diffrn_reflns_limit_k_min -32
_diffrn_reflns_limit_l_max 26
_diffrn_reflns_limit_l_min -26
_diffrn_reflns_number 86647
_diffrn_reflns_point_group_measured_fraction_full 0.996
_diffrn_reflns_point_group_measured_fraction_max 0.996
_diffrn_reflns_theta_full 26.551
_diffrn_reflns_theta_max 26.666
_diffrn_reflns_theta_min 2.012
_exptl_absorpt_coefficient_mu 1.519
_exptl_absorpt_correction_T_max 0.955
_exptl_absorpt_correction_T_min 0.859
_exptl_absorpt_correction_type multi-scan
_exptl_absorpt_process_details 'Scala (Evans, 2006)'
_exptl_crystal_colour 'dark red'
_exptl_crystal_colour_modifier dark
_exptl_crystal_colour_primary red
_exptl_crystal_density_diffrn 1.274
_exptl_crystal_description prism
_exptl_crystal_F_000 5876
_exptl_crystal_preparation Luminescent
_exptl_crystal_recrystallization_method 'Re-crystallisation from solvent: acetone, heptane'
_exptl_crystal_size_max 0.1
_exptl_crystal_size_mid 0.1
_exptl_crystal_size_min 0.03
_refine_diff_density_max 1.202
_refine_diff_density_min -0.781
_refine_diff_density_rms 0.071
_refine_ls_extinction_method none
_refine_ls_goodness_of_fit_ref 1.035
_refine_ls_hydrogen_treatment constr
_refine_ls_matrix_type full
_refine_ls_number_parameters 712
_refine_ls_number_reflns 14683
_refine_ls_number_restraints 16
_refine_ls_restrained_S_all 1.035
_refine_ls_R_factor_all 0.1074
_refine_ls_R_factor_gt 0.0618
_refine_ls_shift/su_max 0.010
_refine_ls_shift/su_mean 0.001
_refine_ls_structure_factor_coef Fsqd
_refine_ls_weighting_details 'w=1/[\s^2^(Fo^2^)+(0.1045P)^2^+17.6169P] where P=(Fo^2^+2Fc^2^)/3'
_refine_ls_weighting_scheme calc
_refine_ls_wR_factor_gt 0.1813
_refine_ls_wR_factor_ref 0.2134
_reflns_Friedel_coverage 0.000
_reflns_number_gt 7215
_reflns_number_total 14683
_reflns_threshold_expression 'I > 2\s(I)'
_cod_data_source_file d3dt00251a2.cif
_cod_data_source_block mv716
_cod_original_cell_volume 15723(6)
_cod_database_code 7712636
_shelx_shelxl_version_number 2018/3
_shelx_space_group_comment
;
The symmetry employed for this shelxl refinement is uniquely defined
by the following loop, which should always be used as a source of
symmetry information in preference to the above space-group names.
They are only intended as comments.
;
_shelx_estimated_absorpt_t_max 0.956
_shelx_estimated_absorpt_t_min 0.863
_olex2_refinement_description
;
1. Fixed Uiso
 At 1.2 times of:
  All C(H) groups
 At 1.5 times of:
  All C(H,H,H) groups
2. Rigid bond restraints
 O4, C7
 with sigma for 1-2 distances of 0.01 and sigma for 1-3 distances of 0.01
 C56, C57
 with sigma for 1-2 distances of 0.01 and sigma for 1-3 distances of 0.01
 C58, C59
 with sigma for 1-2 distances of 0.01 and sigma for 1-3 distances of 0.01
 C38, C37
 with sigma for 1-2 distances of 0.01 and sigma for 1-3 distances of 0.01
3. Uiso/Uaniso restraints and constraints
Uanis(C41) \\sim Ueq: with sigma of 0.1 and sigma for terminal atoms of 0.2
Uanis(C57) \\sim Ueq: with sigma of 0.1 and sigma for terminal atoms of 0.2
4. Others
 Fixed Sof: O4(0.5)
5.a Me refined with riding coordinates:
 C57(H57A,H57B,H57C), C22(H22A,H22B,H22C), C39(H39A,H39B,H39C)
5.b Aromatic/amide H refined with riding coordinates:
 C47(H47), C64(H64), C26(H26), C36(H36), C37(H37), C40(H40), C41(H41),
 C10(H10), C61(H61), C6(H6), C9(H9), C4(H4), C27(H27), C43(H43), C29(H29),
 C62(H62), C5(H5), C46(H46), C44(H44), C23(H23), C50(H50), C3(H3), C32(H32),
 C12(H12), C20(H20), C49(H49), C19(H19), C31(H31), C11(H11), C24(H24), C15(H15),
  C14(H14), C59(H59), C58(H58), C55(H55), C54(H54)
5.c Fitted hexagon refined as free rotating group:
 C35(C36,C37,C38,C40,C41), C53(C59,C58,C56,C55,C54)
;
_smtbx_masks_special_details
;
A solvent mask was calculated and 788 electrons were 
found in a volume of 788\%A^3^ in 1 void per Asymmetric Unit. 
This is consistent with the presence of 
0.5[C16H36N+], 0.5[CHCl3] per Asymmetric Unit 
which account for 6304 electrons per unit cell.
;
_smtbx_masks_void_probe_radius 1.2
_smtbx_masks_void_truncation_radius 1.2
_olex2_submission_special_instructions 'No special instructions were received'

loop_
_space_group_symop_operation_xyz
'x, y, z'
'-x, y, -z'
'x+1/2, y+1/2, z'
'-x+1/2, y+1/2, -z'
'-x, -y, -z'
'x, -y, z'
'-x+1/2, -y+1/2, -z'
'x+1/2, -y+1/2, z'

loop_
_atom_site_label
_atom_site_type_symbol
_atom_site_fract_x
_atom_site_fract_y
_atom_site_fract_z
_atom_site_U_iso_or_equiv
_atom_site_adp_type
_atom_site_occupancy
_atom_site_site_symmetry_order
_atom_site_calc_flag
_atom_site_refinement_flags_posn
_atom_site_refinement_flags_adp
_atom_site_refinement_flags_occupancy
_atom_site_disorder_assembly
_atom_site_disorder_group
I2 I 0.44547(3) 0.500000 0.61532(3) 0.1228(3) Uani 1 2 d S T P . .
I3 I 0.40561(3) 0.500000 0.35648(3) 0.1216(3) Uani 1 2 d S T P . .
I1 I 0.42488(2) 0.60272(3) 0.48794(3) 0.1325(3) Uani 1 1 d . . . . .
Mo2 Mo 0.42855(3) 0.500000 0.48752(4) 0.1082(4) Uani 1 2 d S T P . .
Ru1 Ru 0.65667(3) 0.79957(4) 0.82557(3) 0.1215(3) Uani 1 1 d . . . . .
Mo1 Mo 0.50947(2) 0.54887(3) 0.56208(3) 0.1072(3) Uani 1 1 d . . . . .
Ru2 Ru 0.07854(3) 0.500000 0.33137(5) 0.1619(7) Uani 1 2 d S T P . .
O3 O 0.3485(3) 0.500000 0.4685(3) 0.138(4) Uani 1 2 d S T P . .
O6 O -0.0334(3) 0.500000 0.2551(5) 0.181(5) Uani 1 2 d S T P . .
N8 N 0.0958(3) 0.5515(6) 0.2768(4) 0.185(5) Uani 1 1 d . . . . .
O1 O 0.5229(2) 0.6073(3) 0.6285(3) 0.134(2) Uani 1 1 d . . . . .
C47 C 0.0517(4) 0.500000 0.4690(8) 0.202(13) Uani 1 2 d S T P . .
H47 H 0.043890 0.500001 0.507395 0.242 Uiso 1 2 calc R U P . .
O5 O 0.7245(3) 0.8808(4) 0.8947(4) 0.180(4) Uani 1 1 d . . . . .
N5 N 0.5965(3) 0.8208(3) 0.8565(3) 0.119(2) Uani 1 1 d . . . . .
O2 O 0.5181(4) 0.5765(4) 0.7192(4) 0.207(4) Uani 1 1 d . . . . .
N6 N 0.6802(3) 0.7527(3) 0.9006(3) 0.123(2) Uani 1 1 d . . . . .
N1 N 0.6086(3) 0.7388(3) 0.7763(3) 0.127(3) Uani 1 1 d . . . . .
C30 C 0.5586(3) 0.8547(5) 0.8260(5) 0.139(4) Uani 1 1 d . . . . .
N2 N 0.1595(3) 0.500000 0.3866(5) 0.149(5) Uani 1 2 d S T P . .
N7 N 0.0689(3) 0.5569(6) 0.3907(4) 0.170(5) Uani 1 1 d . . . . .
N4 N 0.6277(3) 0.8406(4) 0.7454(3) 0.138(3) Uani 1 1 d . . . . .
C2 C 0.5553(4) 0.6538(5) 0.7170(4) 0.139(4) Uani 1 1 d . . . . .
N3 N 0.7135(3) 0.7736(4) 0.7918(4) 0.152(3) Uani 1 1 d . . . . .
C8 C 0.2634(4) 0.500000 0.4583(6) 0.138(5) Uani 1 2 d S T P . .
C64 C 0.1112(6) 0.500000 0.1961(8) 0.159(8) Uani 1 2 d S T P . .
H64 H 0.120460 0.500001 0.158594 0.190 Uiso 1 2 calc R U P . .
C00Q C 0.6978(4) 0.8485(5) 0.8681(5) 0.138(4) Uani 1 1 d . . . . .
C26 C 0.6162(5) 0.8799(6) 0.6479(6) 0.196(6) Uani 1 1 d . . . . .
H26 H 0.622395 0.891128 0.610776 0.235 Uiso 1 1 calc R U . . .
C35 C 0.6002(3) 0.7601(4) 1.0104(3) 0.140(4) Uani 1 1 d G . . . .
C36 C 0.6004(4) 0.7982(3) 1.0522(4) 0.203(7) Uani 1 1 d G . . . .
H36 H 0.612316 0.830125 1.045780 0.244 Uiso 1 1 calc R U . . .
C37 C 0.5833(4) 0.7895(4) 1.1034(4) 0.196(6) Uani 1 1 d G U . . .
H37 H 0.583442 0.815524 1.131948 0.235 Uiso 1 1 calc R U . . .
C38 C 0.5659(4) 0.7427(5) 1.1128(4) 0.186(6) Uani 1 1 d G U . . .
C40 C 0.5657(5) 0.7047(4) 1.0710(6) 0.294(12) Uani 1 1 d G . . . .
H40 H 0.553807 0.672694 1.077363 0.353 Uiso 1 1 calc R U . . .
C41 C 0.5828(5) 0.7133(3) 1.0198(5) 0.280(12) Uani 1 1 d G U . . .
H41 H 0.582681 0.687294 0.991195 0.336 Uiso 1 1 calc R U . . .
C10 C 0.1959(4) 0.500000 0.3601(5) 0.138(6) Uani 1 2 d S T P . .
H10 H 0.186344 0.500000 0.315385 0.165 Uiso 1 2 calc R U P . .
C61 C 0.1124(4) 0.6303(6) 0.2377(5) 0.156(5) Uani 1 1 d . . . . .
H61 H 0.119009 0.664639 0.235016 0.187 Uiso 1 1 calc R U . . .
C1 C 0.5273(5) 0.6096(5) 0.6829(7) 0.161(5) Uani 1 1 d . . . . .
C6 C 0.5781(4) 0.6842(5) 0.6850(5) 0.140(4) Uani 1 1 d . . . . .
H6 H 0.575125 0.677528 0.642326 0.168 Uiso 1 1 calc R U . . .
C9 C 0.2476(4) 0.500000 0.3947(6) 0.137(5) Uani 1 2 d S T P . .
H9 H 0.272523 0.500000 0.373310 0.164 Uiso 1 2 calc R U P . .
C25 C 0.6488(4) 0.8447(6) 0.6953(5) 0.162(5) Uani 1 1 d . . . . .
C17 C 0.6919(4) 0.8213(6) 0.6920(5) 0.164(5) Uani 1 1 d . . . . .
C45 C 0.7213(4) 0.7207(4) 0.9125(4) 0.128(3) Uani 1 1 d . . . . .
C63 C 0.1053(4) 0.5447(7) 0.2204(5) 0.149(5) Uani 1 1 d . . . . .
C4 C 0.5846(4) 0.7080(5) 0.8058(5) 0.152(4) Uani 1 1 d . . . . .
H4 H 0.586078 0.716120 0.847667 0.182 Uiso 1 1 calc R U . . .
C27 C 0.5763(5) 0.8929(6) 0.6675(6) 0.191(6) Uani 1 1 d . . . . .
H27 H 0.548622 0.913881 0.645680 0.230 Uiso 1 1 calc R U . . .
C34 C 0.6172(4) 0.7727(4) 0.9555(4) 0.114(3) Uani 1 1 d . . . . .
C43 C 0.6884(5) 0.7103(4) 0.9925(5) 0.136(3) Uani 1 1 d . . . . .
H43 H 0.681680 0.698724 1.029164 0.164 Uiso 1 1 calc R U . . .
C29 C 0.5519(4) 0.8726(5) 0.7662(6) 0.164(5) Uani 1 1 d . . . . .
H29 H 0.520909 0.890480 0.747852 0.197 Uiso 1 1 calc R U . . .
C42 C 0.6599(4) 0.7486(4) 0.9495(4) 0.112(3) Uani 1 1 d . . . . .
C48 C 0.0564(3) 0.5511(8) 0.4454(6) 0.190(8) Uani 1 1 d . . . . .
C62 C 0.1152(4) 0.5931(7) 0.1958(5) 0.163(5) Uani 1 1 d . . . . .
H62 H 0.122472 0.598126 0.157408 0.195 Uiso 1 1 calc R U . . .
C52 C 0.0894(3) 0.6312(7) 0.3390(5) 0.164(6) Uani 1 1 d . . . . .
C5 C 0.6060(4) 0.7256(5) 0.7163(4) 0.145(4) Uani 1 1 d . . . . .
H5 H 0.623926 0.745155 0.694855 0.174 Uiso 1 1 calc R U . . .
C46 C 0.7529(4) 0.7146(5) 0.8768(5) 0.165(5) Uani 1 1 d . . . . .
H46 H 0.780162 0.691529 0.891955 0.198 Uiso 1 1 calc R U . . .
C44 C 0.7276(5) 0.6937(5) 0.9696(5) 0.156(4) Uani 1 1 d . . . . .
H44 H 0.753088 0.669541 0.988126 0.187 Uiso 1 1 calc R U . . .
C33 C 0.5876(4) 0.8075(4) 0.9110(5) 0.126(3) Uani 1 1 d . . . . .
C16 C 0.7225(4) 0.7870(6) 0.7358(6) 0.168(5) Uani 1 1 d . . . . .
C23 C 0.7105(7) 0.8111(10) 0.5341(8) 0.304(14) Uani 1 1 d . . . . .
H23 H 0.700814 0.788627 0.499759 0.365 Uiso 1 1 calc R U . . .
C50 C 0.0665(4) 0.6294(7) 0.4397(5) 0.183(7) Uani 1 1 d . . . . .
H50 H 0.067979 0.664032 0.447213 0.219 Uiso 1 1 calc R U . . .
C18 C 0.7094(4) 0.8329(7) 0.6346(6) 0.177(6) Uani 1 1 d . . . . .
C13 C 0.7495(5) 0.7386(7) 0.8206(6) 0.179(6) Uani 1 1 d . . . . .
C3 C 0.5582(5) 0.6655(5) 0.7793(5) 0.155(4) Uani 1 1 d . . . . .
H3 H 0.542585 0.644945 0.802460 0.186 Uiso 1 1 calc R U . . .
C32 C 0.5414(4) 0.8323(5) 0.9139(5) 0.144(4) Uani 1 1 d . . . . .
H32 H 0.526337 0.829454 0.946581 0.173 Uiso 1 1 calc R U . . .
C01R C 0.0105(5) 0.500000 0.2835(7) 0.156(6) Uani 1 2 d S T P . .
C12 C 0.2249(5) 0.500000 0.4875(6) 0.200(10) Uani 1 2 d S T P . .
H12 H 0.233509 0.500000 0.532063 0.240 Uiso 1 2 calc R U P . .
C21 C 0.7394(6) 0.8503(9) 0.5284(7) 0.215(8) Uani 1 1 d . . . . .
C20 C 0.7543(5) 0.8827(7) 0.5791(7) 0.192(6) Uani 1 1 d . . . . .
H20 H 0.774424 0.911164 0.577966 0.231 Uiso 1 1 calc R U . . .
C28 C 0.5832(4) 0.8686(5) 0.7293(5) 0.157(5) Uani 1 1 d . . . . .
C49 C 0.0563(4) 0.5970(8) 0.4779(6) 0.199(8) Uani 1 1 d . . . . .
H49 H 0.050373 0.602493 0.516929 0.238 Uiso 1 1 calc R U . . .
C57 C 0.1034(7) 0.8445(8) 0.3562(8) 0.253(10) Uani 1 1 d . U . . .
H57A H 0.139106 0.856007 0.366935 0.380 Uiso 1 1 calc R U . . .
H57B H 0.083323 0.857693 0.314955 0.380 Uiso 1 1 calc R U . . .
H57C H 0.088624 0.856138 0.388212 0.380 Uiso 1 1 calc R U . . .
C19 C 0.7387(4) 0.8723(6) 0.6333(6) 0.183(6) Uani 1 1 d . . . . .
H19 H 0.749365 0.893713 0.668800 0.220 Uiso 1 1 calc R U . . .
C31 C 0.5239(4) 0.8602(5) 0.8614(6) 0.154(4) Uani 1 1 d . . . . .
H31 H 0.493700 0.880047 0.849963 0.185 Uiso 1 1 calc R U . . .
C11 C 0.1736(4) 0.500000 0.4488(6) 0.157(7) Uani 1 2 d S T P . .
H11 H 0.147417 0.500000 0.468267 0.189 Uiso 1 2 calc R U P . .
C22 C 0.7601(7) 0.8518(10) 0.4692(7) 0.326(14) Uani 1 1 d . . . . .
H22A H 0.780250 0.881959 0.470854 0.489 Uiso 1 1 calc R U . . .
H22B H 0.781790 0.822782 0.470232 0.489 Uiso 1 1 calc R U . . .
H22C H 0.730792 0.851457 0.430157 0.489 Uiso 1 1 calc R U . . .
C7 C 0.3193(5) 0.500000 0.4982(7) 0.182(8) Uani 1 2 d S TU P . .
C39 C 0.5458(7) 0.7283(8) 1.1696(7) 0.270(10) Uani 1 1 d . . . . .
H39A H 0.535673 0.693397 1.166060 0.405 Uiso 1 1 calc R U . . .
H39B H 0.573220 0.733782 1.209562 0.405 Uiso 1 1 calc R U . . .
H39C H 0.515989 0.748909 1.168163 0.405 Uiso 1 1 calc R U . . .
C60 C 0.0969(4) 0.6049(8) 0.2869(5) 0.170(6) Uani 1 1 d . . . . .
C51 C 0.0753(5) 0.6076(8) 0.3856(6) 0.182(8) Uani 1 1 d . . . . .
C24 C 0.6939(6) 0.8004(8) 0.5840(6) 0.252(10) Uani 1 1 d . . . . .
H24 H 0.672978 0.772400 0.584087 0.303 Uiso 1 1 calc R U . . .
C15 C 0.7683(5) 0.7597(8) 0.7323(7) 0.220(8) Uani 1 1 d . . . . .
H15 H 0.783078 0.761443 0.699335 0.264 Uiso 1 1 calc R U . . .
C14 C 0.7848(6) 0.7324(7) 0.7841(7) 0.218(7) Uani 1 1 d . . . . .
H14 H 0.814662 0.712092 0.795604 0.262 Uiso 1 1 calc R U . . .
C53 C 0.0936(4) 0.6856(5) 0.3423(4) 0.176(6) Uani 1 1 d G . . . .
C59 C 0.1416(3) 0.7079(6) 0.3569(4) 0.208(8) Uani 1 1 d G U . . .
H59 H 0.171516 0.688243 0.362893 0.249 Uiso 1 1 calc R U . . .
C58 C 0.1460(4) 0.7591(6) 0.3628(4) 0.229(9) Uani 1 1 d G U . . .
H58 H 0.178834 0.774326 0.372822 0.275 Uiso 1 1 calc R U . . .
C56 C 0.1023(6) 0.7879(5) 0.3541(5) 0.205(7) Uani 1 1 d G U . . .
C55 C 0.0542(4) 0.7656(6) 0.3395(4) 0.217(8) Uani 1 1 d G . . . .
H55 H 0.024307 0.785284 0.333509 0.260 Uiso 1 1 calc R U . . .
C54 C 0.0498(2) 0.7145(6) 0.3336(4) 0.228(10) Uani 1 1 d G . . . .
H54 H 0.016989 0.699201 0.323580 0.273 Uiso 1 1 calc R U . . .
O4 O 0.3297(4) 0.4660(7) 0.5500(6) 0.179(7) Uani 0.5 1 d . U P . .

loop_
_atom_site_aniso_label
_atom_site_aniso_U_11
_atom_site_aniso_U_22
_atom_site_aniso_U_33
_atom_site_aniso_U_23
_atom_site_aniso_U_13
_atom_site_aniso_U_12
I2 0.0746(4) 0.2283(10) 0.0782(4) 0.000 0.0422(3) 0.000
I3 0.0671(4) 0.2255(10) 0.0730(4) 0.000 0.0236(3) 0.000
I1 0.1067(4) 0.2075(8) 0.0919(4) 0.0079(4) 0.0437(3) 0.0346(4)
Mo2 0.0567(4) 0.2011(12) 0.0743(5) 0.000 0.0314(4) 0.000
Ru1 0.0812(4) 0.1884(8) 0.0926(5) 0.0005(5) 0.0244(3) -0.0042(5)
Mo1 0.0716(4) 0.1851(8) 0.0720(4) -0.0057(4) 0.0330(3) -0.0014(4)
Ru2 0.0531(5) 0.355(2) 0.0860(6) 0.000 0.0345(4) 0.000
O3 0.069(4) 0.278(12) 0.078(4) 0.000 0.036(4) 0.000
O6 0.059(5) 0.318(15) 0.156(9) 0.000 0.021(5) 0.000
N8 0.071(4) 0.409(17) 0.085(5) 0.002(9) 0.037(4) 0.058(8)
O1 0.126(5) 0.213(7) 0.071(3) -0.010(4) 0.043(3) 0.004(4)
C47 0.042(6) 0.48(4) 0.091(10) 0.000 0.033(6) 0.000
O5 0.121(6) 0.239(10) 0.154(7) 0.005(6) 0.009(5) -0.040(6)
N5 0.082(4) 0.178(7) 0.097(5) 0.006(5) 0.029(4) -0.002(5)
O2 0.271(12) 0.244(10) 0.125(6) -0.052(7) 0.090(7) -0.079(9)
N6 0.101(5) 0.173(7) 0.096(5) 0.003(5) 0.032(4) 0.014(5)
N1 0.111(5) 0.187(8) 0.092(5) -0.017(5) 0.043(4) -0.020(5)
C30 0.076(5) 0.205(11) 0.130(8) 0.021(8) 0.023(5) 0.002(6)
N2 0.067(5) 0.311(16) 0.082(6) 0.000 0.043(5) 0.000
N7 0.052(4) 0.386(17) 0.085(5) -0.006(9) 0.040(3) 0.017(8)
N4 0.080(4) 0.223(9) 0.104(5) 0.022(5) 0.019(4) -0.006(5)
C2 0.146(8) 0.191(11) 0.087(6) -0.009(7) 0.045(6) -0.029(8)
N3 0.097(5) 0.267(11) 0.095(5) 0.015(6) 0.038(4) 0.014(6)
C8 0.052(5) 0.276(18) 0.096(8) 0.000 0.039(5) 0.000
C64 0.083(9) 0.29(3) 0.112(12) 0.000 0.038(8) 0.000
C00Q 0.082(6) 0.226(13) 0.104(7) 0.010(7) 0.025(5) 0.005(7)
C26 0.106(8) 0.326(19) 0.139(10) 0.067(11) 0.015(7) 0.004(10)
C35 0.112(7) 0.215(12) 0.090(6) -0.033(7) 0.031(5) -0.004(7)
C36 0.190(12) 0.323(19) 0.133(9) -0.094(11) 0.104(9) -0.084(12)
C37 0.161(11) 0.303(18) 0.135(10) -0.046(11) 0.064(9) -0.016(12)
C38 0.175(12) 0.270(17) 0.141(10) 0.027(12) 0.093(10) 0.047(12)
C40 0.44(4) 0.27(2) 0.25(2) 0.025(17) 0.21(2) -0.09(2)
C41 0.37(3) 0.31(2) 0.209(17) -0.012(15) 0.171(18) -0.17(2)
C10 0.054(5) 0.282(18) 0.084(7) 0.000 0.032(5) 0.000
C61 0.092(6) 0.276(15) 0.106(7) -0.011(8) 0.039(5) 0.011(8)
C1 0.177(11) 0.184(12) 0.141(11) -0.032(10) 0.076(9) -0.048(10)
C6 0.132(8) 0.199(11) 0.092(6) -0.023(7) 0.040(6) -0.032(8)
C9 0.051(5) 0.275(18) 0.095(8) 0.000 0.039(5) 0.000
C25 0.073(5) 0.290(16) 0.119(7) 0.029(9) 0.025(5) -0.009(7)
C17 0.097(7) 0.296(16) 0.097(7) 0.016(8) 0.031(5) -0.004(9)
C45 0.118(7) 0.174(10) 0.092(6) 0.009(6) 0.032(5) 0.023(7)
C63 0.070(5) 0.278(18) 0.108(8) 0.006(9) 0.042(5) 0.004(8)
C4 0.134(8) 0.230(13) 0.107(7) -0.039(8) 0.060(6) -0.044(9)
C27 0.105(8) 0.324(19) 0.135(9) 0.078(11) 0.023(7) 0.020(10)
C34 0.097(6) 0.162(9) 0.081(5) -0.021(6) 0.027(4) -0.014(6)
C43 0.146(8) 0.157(10) 0.117(7) -0.020(7) 0.058(7) -0.007(8)
C29 0.080(6) 0.258(15) 0.146(9) 0.055(10) 0.023(6) 0.002(7)
C42 0.106(6) 0.138(8) 0.092(6) 0.001(5) 0.030(5) 0.017(6)
C48 0.053(5) 0.42(3) 0.103(8) 0.025(12) 0.037(5) -0.005(9)
C62 0.086(6) 0.311(18) 0.097(7) -0.015(9) 0.037(5) 0.020(8)
C52 0.064(5) 0.337(19) 0.100(7) 0.000(10) 0.039(5) 0.035(8)
C5 0.109(7) 0.249(14) 0.088(6) 0.019(8) 0.046(5) 0.012(8)
C46 0.115(7) 0.273(15) 0.116(8) 0.020(9) 0.052(6) 0.056(9)
C44 0.167(10) 0.182(11) 0.125(8) -0.003(8) 0.054(8) 0.021(9)
C33 0.090(6) 0.182(10) 0.110(7) -0.022(7) 0.037(5) -0.027(6)
C16 0.102(7) 0.278(15) 0.137(9) 0.047(10) 0.056(7) 0.019(9)
C23 0.231(18) 0.56(4) 0.144(12) -0.043(17) 0.096(13) -0.18(2)
C50 0.083(6) 0.38(2) 0.098(7) -0.006(10) 0.048(5) 0.023(9)
C18 0.097(7) 0.321(18) 0.114(8) 0.025(10) 0.037(6) -0.034(9)
C13 0.111(8) 0.318(18) 0.121(8) 0.012(10) 0.052(7) 0.042(10)
C3 0.166(10) 0.214(12) 0.103(7) -0.038(8) 0.066(7) -0.043(10)
C32 0.083(6) 0.227(12) 0.125(8) -0.017(8) 0.037(5) 0.008(7)
C01R 0.074(8) 0.29(2) 0.107(9) 0.000 0.037(7) 0.000
C12 0.067(7) 0.46(3) 0.093(9) 0.000 0.045(6) 0.000
C21 0.155(12) 0.38(3) 0.120(10) 0.005(13) 0.055(9) -0.059(14)
C20 0.128(9) 0.298(19) 0.159(12) 0.041(13) 0.058(9) -0.027(11)
C28 0.072(5) 0.261(14) 0.132(8) 0.052(9) 0.021(5) 0.002(7)
C49 0.086(6) 0.42(3) 0.105(8) -0.045(12) 0.058(6) -0.014(10)
C57 0.220(17) 0.36(2) 0.189(15) -0.092(18) 0.077(13) -0.028(19)
C19 0.105(7) 0.320(18) 0.130(9) 0.061(10) 0.045(6) -0.021(10)
C31 0.086(6) 0.228(13) 0.149(9) 0.018(9) 0.038(6) 0.014(7)
C11 0.055(6) 0.33(2) 0.099(9) 0.000 0.040(6) 0.000
C22 0.221(18) 0.62(4) 0.149(12) 0.048(18) 0.073(12) -0.17(2)
C7 0.084(8) 0.37(3) 0.104(10) 0.000 0.049(8) 0.000
C39 0.240(17) 0.45(3) 0.165(12) 0.077(15) 0.135(13) 0.123(19)
C60 0.061(5) 0.37(2) 0.085(6) 0.021(10) 0.035(4) 0.032(9)
C51 0.080(6) 0.38(2) 0.095(7) 0.013(13) 0.038(5) 0.025(12)
C24 0.197(14) 0.48(3) 0.103(8) -0.021(13) 0.076(9) -0.121(17)
C15 0.118(9) 0.42(3) 0.138(10) 0.052(13) 0.062(8) 0.057(12)
C14 0.174(13) 0.36(2) 0.138(10) 0.038(13) 0.068(10) 0.090(14)
C53 0.112(9) 0.33(2) 0.095(7) -0.020(11) 0.042(6) 0.034(12)
C59 0.082(7) 0.40(3) 0.143(10) -0.033(13) 0.040(7) -0.015(11)
C58 0.125(11) 0.40(3) 0.182(14) -0.044(17) 0.074(10) -0.036(15)
C56 0.164(13) 0.35(2) 0.118(9) -0.047(13) 0.067(9) -0.047(17)
C55 0.182(17) 0.33(3) 0.152(12) -0.043(14) 0.070(11) -0.008(16)
C54 0.081(7) 0.47(3) 0.124(9) -0.039(14) 0.025(6) 0.041(12)
O4 0.060(6) 0.36(2) 0.122(9) 0.038(10) 0.036(6) -0.003(8)

loop_
_atom_type_symbol
_atom_type_description
_atom_type_scat_dispersion_real
_atom_type_scat_dispersion_imag
_atom_type_scat_source
C C 0.0026 0.0018 'International Tables Vol C Tables 4.2.6.8 and 6.1.1.4'
H H 0.0000 0.0000 'International Tables Vol C Tables 4.2.6.8 and 6.1.1.4'
I I -0.6530 1.9740 'International Tables Vol C Tables 4.2.6.8 and 6.1.1.4'
Mo Mo -1.5899 0.7499 'International Tables Vol C Tables 4.2.6.8 and 6.1.1.4'
N N 0.0049 0.0036 'International Tables Vol C Tables 4.2.6.8 and 6.1.1.4'
O O 0.0092 0.0067 'International Tables Vol C Tables 4.2.6.8 and 6.1.1.4'
Ru Ru -1.2736 0.9117 'International Tables Vol C Tables 4.2.6.8 and 6.1.1.4'

loop_
_geom_angle_atom_site_label_1
_geom_angle_atom_site_label_2
_geom_angle_atom_site_label_3
_geom_angle
_geom_angle_site_symmetry_1
_geom_angle_site_symmetry_3
_geom_angle_publ_flag
Mo2 I2 Mo1 57.91(3) . . ?
Mo2 I2 Mo1 57.92(3) . 6_565 ?
Mo1 I2 Mo1 57.37(4) . 6_565 ?
Mo1 I3 Mo2 56.81(3) 2_656 . ?
Mo1 I3 Mo2 56.81(3) 5_666 . ?
Mo1 I3 Mo1 56.53(4) 2_656 5_666 ?
Mo2 I1 Mo1 56.80(3) . 2_656 ?
Mo2 I1 Mo1 57.12(3) . . ?
Mo1 I1 Mo1 56.70(3) . 2_656 ?
I2 Mo2 I3 176.91(4) . . ?
I2 Mo2 I1 89.47(2) . . ?
I2 Mo2 I1 89.47(2) . 6_565 ?
I1 Mo2 I3 90.42(2) . . ?
I1 Mo2 I3 90.42(2) 6_565 . ?
I1 Mo2 I1 175.71(4) . 6_565 ?
Mo1 Mo2 I2 121.09(4) 2_656 . ?
Mo1 Mo2 I2 61.10(3) . . ?
Mo1 Mo2 I2 121.09(4) 5_666 . ?
Mo1 Mo2 I2 61.10(3) 6_565 . ?
Mo1 Mo2 I3 61.45(3) 5_666 . ?
Mo1 Mo2 I3 61.45(3) 2_656 . ?
Mo1 Mo2 I3 121.43(4) 6_565 . ?
Mo1 Mo2 I3 121.43(4) . . ?
Mo1 Mo2 I1 62.18(3) 5_666 6_565 ?
Mo1 Mo2 I1 121.78(3) 5_666 . ?
Mo1 Mo2 I1 62.18(2) 2_656 . ?
Mo1 Mo2 I1 121.15(4) . 6_565 ?
Mo1 Mo2 I1 61.71(3) 6_565 6_565 ?
Mo1 Mo2 I1 61.71(3) . . ?
Mo1 Mo2 I1 121.79(3) 2_656 6_565 ?
Mo1 Mo2 I1 121.15(4) 6_565 . ?
Mo1 Mo2 Mo1 59.99(3) 5_666 6_565 ?
Mo1 Mo2 Mo1 59.99(3) 2_656 . ?
Mo1 Mo2 Mo1 89.59(4) 5_666 . ?
Mo1 Mo2 Mo1 59.47(5) . 6_565 ?
Mo1 Mo2 Mo1 59.61(4) 2_656 5_666 ?
Mo1 Mo2 Mo1 89.59(4) 2_656 6_565 ?
O3 Mo2 I2 91.7(2) . . ?
O3 Mo2 I3 85.2(2) . . ?
O3 Mo2 I1 87.94(2) . . ?
O3 Mo2 I1 87.94(2) . 6_565 ?
O3 Mo2 Mo1 137.36(14) . 6_565 ?
O3 Mo2 Mo1 132.97(15) . 5_666 ?
O3 Mo2 Mo1 132.97(15) . 2_656 ?
O3 Mo2 Mo1 137.35(14) . . ?
N5 Ru1 N1 87.7(3) . . ?
N6 Ru1 N5 88.5(3) . . ?
N6 Ru1 N1 86.0(3) . . ?
N6 Ru1 N4 173.7(3) . . ?
N6 Ru1 N3 90.7(4) . . ?
N4 Ru1 N5 90.8(3) . . ?
N4 Ru1 N1 87.7(3) . . ?
N4 Ru1 N3 89.4(4) . . ?
N3 Ru1 N5 175.6(4) . . ?
N3 Ru1 N1 87.9(4) . . ?
C00Q Ru1 N5 92.9(4) . . ?
C00Q Ru1 N6 92.3(4) . . ?
C00Q Ru1 N1 178.2(4) . . ?
C00Q Ru1 N4 94.0(4) . . ?
C00Q Ru1 N3 91.4(4) . . ?
I2 Mo1 I3 90.22(3) . 5_666 ?
I2 Mo1 I1 89.12(3) . . ?
I2 Mo1 I1 177.09(4) . 2_656 ?
I3 Mo1 I1 175.70(3) 5_666 . ?
I3 Mo1 I1 89.94(3) 5_666 2_656 ?
I1 Mo1 I1 90.51(4) . 2_656 ?
Mo2 Mo1 I2 121.51(4) 5_666 . ?
Mo2 Mo1 I2 60.98(3) . . ?
Mo2 Mo1 I3 61.74(3) 5_666 5_666 ?
Mo2 Mo1 I3 121.99(4) . 5_666 ?
Mo2 Mo1 I1 122.06(3) 5_666 . ?
Mo2 Mo1 I1 121.22(3) . 2_656 ?
Mo2 Mo1 I1 61.01(3) 5_666 2_656 ?
Mo2 Mo1 I1 61.17(3) . . ?
Mo2 Mo1 Mo2 90.41(4) 5_666 . ?
Mo2 Mo1 Mo1 60.11(3) 5_666 2_656 ?
Mo1 Mo1 I2 120.88(4) 2_656 . ?
Mo1 Mo1 I2 61.32(2) 6_565 . ?
Mo1 Mo1 I3 121.84(4) 2_656 5_666 ?
Mo1 Mo1 I3 61.74(2) 6_565 5_666 ?
Mo1 Mo1 I1 61.33(3) 2_656 2_656 ?
Mo1 Mo1 I1 121.20(3) 6_565 2_656 ?
Mo1 Mo1 I1 121.42(3) 6_565 . ?
Mo1 Mo1 I1 61.96(3) 2_656 . ?
Mo1 Mo1 Mo2 60.27(2) 6_565 . ?
Mo1 Mo1 Mo2 60.20(2) 6_565 5_666 ?
Mo1 Mo1 Mo2 59.90(3) 2_656 . ?
Mo1 Mo1 Mo1 90.002(1) 6_565 2_656 ?
O1 Mo1 I2 92.62(17) . . ?
O1 Mo1 I3 88.39(18) . 5_666 ?
O1 Mo1 I1 84.47(18) . 2_656 ?
O1 Mo1 I1 87.39(18) . . ?
O1 Mo1 Mo2 137.15(17) . . ?
O1 Mo1 Mo2 132.24(17) . 5_666 ?
O1 Mo1 Mo1 131.73(18) . 2_656 ?
O1 Mo1 Mo1 138.16(18) . 6_565 ?
N8 Ru2 N8 87.9(7) 6_565 . ?
N8 Ru2 N2 87.1(3) . . ?
N8 Ru2 N2 87.1(3) 6_565 . ?
N8 Ru2 N7 88.8(5) . . ?
N8 Ru2 N7 173.5(4) . 6_565 ?
N8 Ru2 N7 173.5(4) 6_565 . ?
N8 Ru2 N7 88.8(5) 6_565 6_565 ?
N7 Ru2 N2 87.2(3) 6_565 . ?
N7 Ru2 N2 87.2(3) . . ?
N7 Ru2 N7 94.0(7) 6_565 . ?
C01R Ru2 N8 92.2(4) . 6_565 ?
C01R Ru2 N8 92.2(4) . . ?
C01R Ru2 N2 179.0(5) . . ?
C01R Ru2 N7 93.5(4) . . ?
C01R Ru2 N7 93.5(4) . 6_565 ?
C7 O3 Mo2 137.0(9) . . ?
C63 N8 Ru2 127.9(13) . . ?
C63 N8 C60 105.8(14) . . ?
C60 N8 Ru2 126.1(8) . . ?
C1 O1 Mo1 134.3(9) . . ?
C48 C47 H47 112.9 . . ?
C48 C47 H47 112.9 6_565 . ?
C48 C47 C48 134.2(19) 6_565 . ?
C30 N5 Ru1 124.8(6) . . ?
C33 N5 Ru1 128.0(7) . . ?
C33 N5 C30 107.1(8) . . ?
C45 N6 Ru1 125.1(6) . . ?
C45 N6 C42 107.9(8) . . ?
C42 N6 Ru1 126.9(7) . . ?
C4 N1 Ru1 121.7(7) . . ?
C4 N1 C5 115.9(10) . . ?
C5 N1 Ru1 121.9(8) . . ?
N5 C30 C31 108.8(10) . . ?
C29 C30 N5 123.8(10) . . ?
C29 C30 C31 126.5(11) . . ?
C10 N2 Ru2 121.9(8) . . ?
C10 N2 C11 117.9(10) . . ?
C11 N2 Ru2 120.2(7) . . ?
C48 N7 Ru2 126.4(14) . . ?
C48 N7 C51 105.0(15) . . ?
C51 N7 Ru2 128.6(9) . . ?
C25 N4 Ru1 126.4(7) . . ?
C28 N4 Ru1 126.2(7) . . ?
C28 N4 C25 107.4(9) . . ?
C6 C2 C1 117.4(10) . . ?
C6 C2 C3 119.6(11) . . ?
C3 C2 C1 123.0(11) . . ?
C16 N3 Ru1 127.6(8) . . ?
C13 N3 Ru1 125.4(7) . . ?
C13 N3 C16 107.1(9) . . ?
C9 C8 C12 117.0(10) . . ?
C9 C8 C7 123.2(10) . . ?
C12 C8 C7 119.8(11) . . ?
C63 C64 H64 117.1 6_565 . ?
C63 C64 H64 117.1 . . ?
C63 C64 C63 126(2) 6_565 . ?
O5 C00Q Ru1 178.8(11) . . ?
C25 C26 H26 126.3 . . ?
C27 C26 H26 126.3 . . ?
C27 C26 C25 107.3(11) . . ?
C36 C35 C41 120.0 . . ?
C36 C35 C34 116.8(7) . . ?
C41 C35 C34 123.1(7) . . ?
C35 C36 H36 120.0 . . ?
C37 C36 C35 120.0 . . ?
C37 C36 H36 120.0 . . ?
C36 C37 H37 120.0 . . ?
C36 C37 C38 120.0 . . ?
C38 C37 H37 120.0 . . ?
C37 C38 C40 120.0 . . ?
C37 C38 C39 124.6(11) . . ?
C40 C38 C39 115.4(11) . . ?
C38 C40 H40 120.0 . . ?
C38 C40 C41 120.0 . . ?
C41 C40 H40 120.0 . . ?
C35 C41 H41 120.0 . . ?
C40 C41 C35 120.0 . . ?
C40 C41 H41 120.0 . . ?
N2 C10 H10 118.7 . . ?
N2 C10 C9 122.5(11) . . ?
C9 C10 H10 118.7 . . ?
C62 C61 H61 127.5 . . ?
C62 C61 C60 104.9(14) . . ?
C60 C61 H61 127.5 . . ?
O1 C1 O2 129.3(13) . . ?
O1 C1 C2 115.8(12) . . ?
O2 C1 C2 114.1(12) . . ?
C2 C6 H6 120.6 . . ?
C2 C6 C5 118.9(10) . . ?
C5 C6 H6 120.6 . . ?
C8 C9 C10 121.2(9) . . ?
C8 C9 H9 119.4 . . ?
C10 C9 H9 119.4 . . ?
N4 C25 C26 108.0(10) . . ?
C17 C25 N4 125.8(11) . . ?
C17 C25 C26 126.2(11) . . ?
C25 C17 C16 126.8(10) . . ?
C25 C17 C18 117.2(12) . . ?
C16 C17 C18 116.0(11) . . ?
N6 C45 C44 110.7(9) . . ?
C46 C45 N6 126.5(10) . . ?
C46 C45 C44 122.8(11) . . ?
N8 C63 C62 109.5(14) . . ?
C64 C63 N8 124.6(19) . . ?
C64 C63 C62 125.3(12) . . ?
N1 C4 H4 117.7 . . ?
N1 C4 C3 124.6(9) . . ?
C3 C4 H4 117.7 . . ?
C26 C27 H27 125.9 . . ?
C26 C27 C28 108.2(11) . . ?
C28 C27 H27 125.9 . . ?
C42 C34 C35 118.1(9) . . ?
C42 C34 C33 123.7(9) . . ?
C33 C34 C35 118.2(9) . . ?
C42 C43 H43 126.3 . . ?
C44 C43 H43 126.3 . . ?
C44 C43 C42 107.3(10) . . ?
C30 C29 H29 115.1 . . ?
C28 C29 C30 129.9(11) . . ?
C28 C29 H29 115.1 . . ?
N6 C42 C43 108.2(8) . . ?
C34 C42 N6 127.4(9) . . ?
C34 C42 C43 124.2(9) . . ?
N7 C48 C47 119.4(19) . . ?
N7 C48 C49 113.1(17) . . ?
C49 C48 C47 127.0(13) . . ?
C61 C62 C63 109.3(11) . . ?
C61 C62 H62 125.3 . . ?
C63 C62 H62 125.3 . . ?
C60 C52 C53 120.4(13) . . ?
C51 C52 C60 122.2(17) . . ?
C51 C52 C53 117.3(13) . . ?
N1 C5 C6 123.0(10) . . ?
N1 C5 H5 118.5 . . ?
C6 C5 H5 118.5 . . ?
C45 C46 H46 116.5 . . ?
C45 C46 C13 127.1(11) . . ?
C13 C46 H46 116.5 . . ?
C45 C44 H44 127.1 . . ?
C43 C44 C45 105.9(11) . . ?
C43 C44 H44 127.1 . . ?
N5 C33 C34 125.1(9) . . ?
N5 C33 C32 109.0(10) . . ?
C34 C33 C32 125.8(10) . . ?
N3 C16 C17 123.8(11) . . ?
N3 C16 C15 108.2(11) . . ?
C17 C16 C15 128.0(11) . . ?
C21 C23 H23 116.5 . . ?
C21 C23 C24 127(2) . . ?
C24 C23 H23 116.5 . . ?
C49 C50 H50 123.1 . . ?
C49 C50 C51 113.8(19) . . ?
C51 C50 H50 123.1 . . ?
C19 C18 C17 121.8(14) . . ?
C19 C18 C24 121.0(12) . . ?
C24 C18 C17 117.2(13) . . ?
N3 C13 C46 125.1(10) . . ?
N3 C13 C14 108.8(12) . . ?
C46 C13 C14 126.0(13) . . ?
C2 C3 H3 121.1 . . ?
C4 C3 C2 117.9(11) . . ?
C4 C3 H3 121.1 . . ?
C33 C32 H32 126.5 . . ?
C31 C32 C33 106.9(10) . . ?
C31 C32 H32 126.5 . . ?
O6 C01R Ru2 177.4(12) . . ?
C8 C12 H12 121.0 . . ?
C11 C12 C8 117.9(12) . . ?
C11 C12 H12 121.0 . . ?
C23 C21 C20 116.5(15) . . ?
C23 C21 C22 118.0(19) . . ?
C20 C21 C22 124.9(17) . . ?
C21 C20 H20 120.8 . . ?
C21 C20 C19 118.5(15) . . ?
C19 C20 H20 120.8 . . ?
N4 C28 C27 108.9(10) . . ?
C29 C28 N4 123.7(10) . . ?
C29 C28 C27 127.4(11) . . ?
C48 C49 H49 129.0 . . ?
C50 C49 C48 102.1(12) . . ?
C50 C49 H49 129.0 . . ?
H57A C57 H57B 109.5 . . ?
H57A C57 H57C 109.5 . . ?
H57B C57 H57C 109.5 . . ?
C56 C57 H57A 109.5 . . ?
C56 C57 H57B 109.5 . . ?
C56 C57 H57C 109.5 . . ?
C18 C19 C20 121.0(15) . . ?
C18 C19 H19 119.5 . . ?
C20 C19 H19 119.5 . . ?
C30 C31 H31 126.0 . . ?
C32 C31 C30 108.1(10) . . ?
C32 C31 H31 126.0 . . ?
N2 C11 C12 123.5(10) . . ?
N2 C11 H11 118.3 . . ?
C12 C11 H11 118.3 . . ?
C21 C22 H22A 109.5 . . ?
C21 C22 H22B 109.5 . . ?
C21 C22 H22C 109.5 . . ?
H22A C22 H22B 109.5 . . ?
H22A C22 H22C 109.5 . . ?
H22B C22 H22C 109.5 . . ?
O3 C7 C8 114.0(13) . . ?
O3 C7 O4 117.1(10) . . ?
O3 C7 O4 117.1(10) . 6_565 ?
O4 C7 C8 112.4(9) . . ?
O4 C7 C8 112.3(9) 6_565 . ?
O4 C7 O4 79.7(16) . 6_565 ?
C38 C39 H39A 109.5 . . ?
C38 C39 H39B 109.5 . . ?
C38 C39 H39C 109.5 . . ?
H39A C39 H39B 109.5 . . ?
H39A C39 H39C 109.5 . . ?
H39B C39 H39C 109.5 . . ?
N8 C60 C61 110.0(12) . . ?
C52 C60 N8 127.9(13) . . ?
C52 C60 C61 121.8(17) . . ?
N7 C51 C50 106.0(14) . . ?
C52 C51 N7 126.3(16) . . ?
C52 C51 C50 128(2) . . ?
C23 C24 C18 116.0(17) . . ?
C23 C24 H24 122.0 . . ?
C18 C24 H24 122.0 . . ?
C16 C15 H15 126.6 . . ?
C14 C15 C16 106.9(12) . . ?
C14 C15 H15 126.6 . . ?
C13 C14 H14 125.6 . . ?
C15 C14 C13 108.8(13) . . ?
C15 C14 H14 125.6 . . ?
C59 C53 C52 119.8(9) . . ?
C59 C53 C54 120.0 . . ?
C54 C53 C52 120.2(9) . . ?
C53 C59 H59 120.0 . . ?
C58 C59 C53 120.0 . . ?
C58 C59 H59 120.0 . . ?
C59 C58 H58 120.0 . . ?
C59 C58 C56 120.0 . . ?
C56 C58 H58 120.0 . . ?
C58 C56 C57 123.2(12) . . ?
C55 C56 C57 116.7(12) . . ?
C55 C56 C58 120.0 . . ?
C56 C55 H55 120.0 . . ?
C56 C55 C54 120.0 . . ?
C54 C55 H55 120.0 . . ?
C53 C54 H54 120.0 . . ?
C55 C54 C53 120.0 . . ?
C55 C54 H54 120.0 . . ?

loop_
_geom_bond_atom_site_label_1
_geom_bond_atom_site_label_2
_geom_bond_distance
_geom_bond_site_symmetry_2
_geom_bond_publ_flag
I2 Mo2 2.7490(13) . ?
I2 Mo1 2.7522(10) . ?
I2 Mo1 2.7523(10) 6_565 ?
I3 Mo2 2.7977(13) . ?
I3 Mo1 2.7899(12) 5_666 ?
I3 Mo1 2.7899(12) 2_656 ?
I1 Mo2 2.7785(10) . ?
I1 Mo1 2.8093(10) 2_656 ?
I1 Mo1 2.7926(12) . ?
Mo2 Mo1 2.6579(11) 2_656 ?
Mo2 Mo1 2.6635(13) 6_565 ?
Mo2 Mo1 2.6579(11) 5_666 ?
Mo2 Mo1 2.6634(13) . ?
Mo2 O3 2.097(7) . ?
Ru1 N5 2.062(7) . ?
Ru1 N6 2.038(8) . ?
Ru1 N1 2.174(8) . ?
Ru1 N4 2.043(8) . ?
Ru1 N3 2.059(9) . ?
Ru1 C00Q 1.801(14) . ?
Mo1 Mo1 2.6603(14) 2_656 ?
Mo1 Mo1 2.642(2) 6_565 ?
Mo1 O1 2.119(7) . ?
Ru2 N8 2.005(14) 6_565 ?
Ru2 N8 2.005(14) . ?
Ru2 N2 2.169(9) . ?
Ru2 N7 2.104(13) 6_565 ?
Ru2 N7 2.104(13) . ?
Ru2 C01R 1.831(13) . ?
O3 C7 1.191(14) . ?
O6 C01R 1.168(14) . ?
N8 C63 1.380(13) . ?
N8 C60 1.460(18) . ?
O1 C1 1.188(14) . ?
C47 H47 0.9500 . ?
C47 C48 1.500(19) . ?
C47 C48 1.500(19) 6_565 ?
O5 C00Q 1.172(13) . ?
N5 C30 1.389(12) . ?
N5 C33 1.368(11) . ?
O2 C1 1.286(14) . ?
N6 C45 1.375(12) . ?
N6 C42 1.382(11) . ?
N1 C4 1.356(13) . ?
N1 C5 1.369(11) . ?
C30 C29 1.379(14) . ?
C30 C31 1.428(14) . ?
N2 C10 1.315(12) . ?
N2 C11 1.321(15) . ?
N7 C48 1.380(15) . ?
N7 C51 1.390(19) . ?
N4 C25 1.419(12) . ?
N4 C28 1.383(13) . ?
C2 C1 1.491(15) . ?
C2 C6 1.364(14) . ?
C2 C3 1.407(13) . ?
N3 C16 1.400(13) . ?
N3 C13 1.371(15) . ?
C8 C9 1.352(16) . ?
C8 C12 1.405(14) . ?
C8 C7 1.510(18) . ?
C64 H64 0.9500 . ?
C64 C63 1.356(14) . ?
C64 C63 1.356(14) 6_565 ?
C26 H26 0.9500 . ?
C26 C25 1.493(16) . ?
C26 C27 1.347(17) . ?
C35 C36 1.3900 . ?
C35 C41 1.3900 . ?
C35 C34 1.486(10) . ?
C36 H36 0.9500 . ?
C36 C37 1.3900 . ?
C37 H37 0.9500 . ?
C37 C38 1.3900 . ?
C38 C40 1.3900 . ?
C38 C39 1.588(13) . ?
C40 H40 0.9500 . ?
C40 C41 1.3900 . ?
C41 H41 0.9500 . ?
C10 H10 0.9500 . ?
C10 C9 1.381(14) . ?
C61 H61 0.9500 . ?
C61 C62 1.394(16) . ?
C61 C60 1.473(16) . ?
C6 H6 0.9500 . ?
C6 C5 1.411(14) . ?
C9 H9 0.9500 . ?
C25 C17 1.362(16) . ?
C17 C16 1.415(16) . ?
C17 C18 1.540(15) . ?
C45 C46 1.363(13) . ?
C45 C44 1.434(14) . ?
C63 C62 1.481(18) . ?
C4 H4 0.9500 . ?
C4 C3 1.387(14) . ?
C27 H27 0.9500 . ?
C27 C28 1.487(15) . ?
C34 C42 1.381(12) . ?
C34 C33 1.422(14) . ?
C43 H43 0.9500 . ?
C43 C42 1.461(13) . ?
C43 C44 1.402(15) . ?
C29 H29 0.9500 . ?
C29 C28 1.372(15) . ?
C48 C49 1.44(2) . ?
C62 H62 0.9500 . ?
C52 C60 1.435(18) . ?
C52 C51 1.379(19) . ?
C52 C53 1.477(18) . ?
C5 H5 0.9500 . ?
C46 H46 0.9500 . ?
C46 C13 1.393(16) . ?
C44 H44 0.9500 . ?
C33 C32 1.453(13) . ?
C16 C15 1.479(17) . ?
C23 H23 0.9500 . ?
C23 C21 1.35(2) . ?
C23 C24 1.365(18) . ?
C50 H50 0.9500 . ?
C50 C49 1.31(2) . ?
C50 C51 1.435(19) . ?
C18 C19 1.342(18) . ?
C18 C24 1.39(2) . ?
C13 C14 1.460(16) . ?
C3 H3 0.9500 . ?
C32 H32 0.9500 . ?
C32 C31 1.350(14) . ?
C12 H12 0.9500 . ?
C12 C11 1.397(17) . ?
C21 C20 1.39(2) . ?
C21 C22 1.599(19) . ?
C20 H20 0.9500 . ?
C20 C19 1.438(16) . ?
C49 H49 0.9500 . ?
C57 H57A 0.9800 . ?
C57 H57B 0.9800 . ?
C57 H57C 0.9800 . ?
C57 C56 1.53(2) . ?
C19 H19 0.9500 . ?
C31 H31 0.9500 . ?
C11 H11 0.9500 . ?
C22 H22A 0.9800 . ?
C22 H22B 0.9800 . ?
C22 H22C 0.9800 . ?
C7 O4 1.436(16) 6_565 ?
C7 O4 1.436(16) . ?
C39 H39A 0.9800 . ?
C39 H39B 0.9800 . ?
C39 H39C 0.9800 . ?
C24 H24 0.9500 . ?
C15 H15 0.9500 . ?
C15 C14 1.327(18) . ?
C14 H14 0.9500 . ?
C53 C59 1.3900 . ?
C53 C54 1.3900 . ?
C59 H59 0.9500 . ?
C59 C58 1.3900 . ?
C58 H58 0.9500 . ?
C58 C56 1.3900 . ?
C56 C55 1.3900 . ?
C55 H55 0.9500 . ?
C55 C54 1.3900 . ?
C54 H54 0.9500 . ?

loop_
_geom_torsion_atom_site_label_1
_geom_torsion_atom_site_label_2
_geom_torsion_atom_site_label_3
_geom_torsion_atom_site_label_4
_geom_torsion
_geom_torsion_site_symmetry_1
_geom_torsion_site_symmetry_2
_geom_torsion_site_symmetry_3
_geom_torsion_site_symmetry_4
_geom_torsion_publ_flag
Mo2 O3 C7 C8 180.000(2) . . . . ?
Mo2 O3 C7 O4 46.0(11) . . . 6_565 ?
Mo2 O3 C7 O4 -46.0(11) . . . . ?
Ru1 N5 C30 C29 10.4(16) . . . . ?
Ru1 N5 C30 C31 -179.7(7) . . . . ?
Ru1 N5 C33 C34 -4.9(14) . . . . ?
Ru1 N5 C33 C32 178.6(7) . . . . ?
Ru1 N6 C45 C46 -0.4(17) . . . . ?
Ru1 N6 C45 C44 179.1(7) . . . . ?
Ru1 N6 C42 C34 5.2(15) . . . . ?
Ru1 N6 C42 C43 179.8(7) . . . . ?
Ru1 N1 C4 C3 -172.5(10) . . . . ?
Ru1 N1 C5 C6 175.3(8) . . . . ?
Ru1 N4 C25 C26 -177.8(8) . . . . ?
Ru1 N4 C25 C17 0.9(19) . . . . ?
Ru1 N4 C28 C27 179.4(9) . . . . ?
Ru1 N4 C28 C29 -0.1(19) . . . . ?
Ru1 N3 C16 C17 -1(2) . . . . ?
Ru1 N3 C16 C15 178.5(10) . . . . ?
Ru1 N3 C13 C46 1(2) . . . . ?
Ru1 N3 C13 C14 -176.6(10) . . . . ?
Mo1 O1 C1 O2 -11(2) . . . . ?
Mo1 O1 C1 C2 158.0(8) . . . . ?
Ru2 N8 C63 C64 -9.5(16) . . . . ?
Ru2 N8 C63 C62 178.7(7) . . . . ?
Ru2 N8 C60 C61 178.7(5) . . . . ?
Ru2 N8 C60 C52 4.6(17) . . . . ?
Ru2 N2 C10 C9 180.000(1) . . . . ?
Ru2 N2 C11 C12 180.000(2) . . . . ?
Ru2 N7 C48 C47 3.7(14) . . . . ?
Ru2 N7 C48 C49 175.8(7) . . . . ?
Ru2 N7 C51 C52 0(2) . . . . ?
Ru2 N7 C51 C50 -177.2(6) . . . . ?
N8 C63 C62 C61 0.5(11) . . . . ?
C47 C48 C49 C50 174.1(10) . . . . ?
N5 C30 C29 C28 -11(2) . . . . ?
N5 C30 C31 C32 2.9(14) . . . . ?
N5 C33 C32 C31 -0.4(13) . . . . ?
N6 C45 C46 C13 -1(2) . . . . ?
N6 C45 C44 C43 0.1(13) . . . . ?
N1 C4 C3 C2 -1(2) . . . . ?
C30 N5 C33 C34 178.8(9) . . . . ?
C30 N5 C33 C32 2.2(11) . . . . ?
C30 C29 C28 N4 6(2) . . . . ?
C30 C29 C28 C27 -173.6(14) . . . . ?
N2 C10 C9 C8 0.000(3) . . . . ?
N7 C48 C49 C50 2.8(12) . . . . ?
N4 C25 C17 C16 3(2) . . . . ?
N4 C25 C17 C18 -177.4(12) . . . . ?
C2 C6 C5 N1 -4.6(17) . . . . ?
N3 C16 C15 C14 0(2) . . . . ?
N3 C13 C14 C15 -5(2) . . . . ?
C8 C12 C11 N2 0.000(3) . . . . ?
C64 C63 C62 C61 -171.3(12) . . . . ?
C26 C25 C17 C16 -178.4(14) . . . . ?
C26 C25 C17 C18 1(2) . . . . ?
C26 C27 C28 N4 -0.8(18) . . . . ?
C26 C27 C28 C29 178.8(15) . . . . ?
C35 C36 C37 C38 0.0 . . . . ?
C35 C34 C42 N6 176.0(9) . . . . ?
C35 C34 C42 C43 2.1(14) . . . . ?
C35 C34 C33 N5 -176.2(9) . . . . ?
C35 C34 C33 C32 -0.2(14) . . . . ?
C36 C35 C41 C40 0.0 . . . . ?
C36 C35 C34 C42 118.8(9) . . . . ?
C36 C35 C34 C33 -63.4(10) . . . . ?
C36 C37 C38 C40 0.0 . . . . ?
C36 C37 C38 C39 179.6(10) . . . . ?
C37 C38 C40 C41 0.0 . . . . ?
C38 C40 C41 C35 0.0 . . . . ?
C41 C35 C36 C37 0.0 . . . . ?
C41 C35 C34 C42 -63.6(10) . . . . ?
C41 C35 C34 C33 114.2(10) . . . . ?
C10 N2 C11 C12 0.000(3) . . . . ?
C1 C2 C6 C5 -178.3(11) . . . . ?
C1 C2 C3 C4 -179.0(12) . . . . ?
C6 C2 C1 O1 -7.1(18) . . . . ?
C6 C2 C1 O2 163.3(12) . . . . ?
C6 C2 C3 C4 -0.1(19) . . . . ?
C9 C8 C12 C11 0.000(3) . . . . ?
C9 C8 C7 O3 0.000(3) . . . . ?
C9 C8 C7 O4 136.2(10) . . . 6_565 ?
C9 C8 C7 O4 -136.2(10) . . . . ?
C25 N4 C28 C27 -1.7(14) . . . . ?
C25 N4 C28 C29 178.7(13) . . . . ?
C25 C26 C27 C28 2.8(18) . . . . ?
C25 C17 C16 N3 -3(2) . . . . ?
C25 C17 C16 C15 177.5(15) . . . . ?
C25 C17 C18 C19 84.6(16) . . . . ?
C25 C17 C18 C24 -96.0(19) . . . . ?
C17 C16 C15 C14 179.1(16) . . . . ?
C17 C18 C19 C20 -179.5(12) . . . . ?
C17 C18 C24 C23 -179.1(17) . . . . ?
C45 N6 C42 C34 -177.5(10) . . . . ?
C45 N6 C42 C43 -2.9(11) . . . . ?
C45 C46 C13 N3 1(3) . . . . ?
C45 C46 C13 C14 178.1(15) . . . . ?
C63 N8 C60 C61 -5.6(12) . . . . ?
C63 N8 C60 C52 -179.7(9) . . . . ?
C63 C64 C63 N8 5(3) 6_565 . . . ?
C63 C64 C63 C62 175.7(9) 6_565 . . . ?
C4 N1 C5 C6 3.5(15) . . . . ?
C27 C26 C25 N4 -3.9(17) . . . . ?
C27 C26 C25 C17 177.5(15) . . . . ?
C34 C35 C36 C37 177.7(8) . . . . ?
C34 C35 C41 C40 -177.6(8) . . . . ?
C34 C33 C32 C31 -177.0(10) . . . . ?
C29 C30 C31 C32 172.5(13) . . . . ?
C42 N6 C45 C46 -177.7(12) . . . . ?
C42 N6 C45 C44 1.8(12) . . . . ?
C42 C34 C33 N5 1.5(15) . . . . ?
C42 C34 C33 C32 177.4(10) . . . . ?
C42 C43 C44 C45 -1.9(13) . . . . ?
C48 C47 C48 N7 -2(2) 6_565 . . . ?
C48 C47 C48 C49 -172.4(10) 6_565 . . . ?
C48 N7 C51 C52 178.2(10) . . . . ?
C48 N7 C51 C50 0.7(13) . . . . ?
C62 C61 C60 N8 5.9(12) . . . . ?
C62 C61 C60 C52 -179.6(9) . . . . ?
C52 C53 C59 C58 -177.2(10) . . . . ?
C52 C53 C54 C55 177.2(10) . . . . ?
C5 N1 C4 C3 -0.7(17) . . . . ?
C46 C45 C44 C43 179.7(12) . . . . ?
C46 C13 C14 C15 177.7(17) . . . . ?
C44 C45 C46 C13 179.2(14) . . . . ?
C44 C43 C42 N6 3.0(12) . . . . ?
C44 C43 C42 C34 177.9(10) . . . . ?
C33 N5 C30 C29 -173.1(11) . . . . ?
C33 N5 C30 C31 -3.1(12) . . . . ?
C33 C34 C42 N6 -1.7(16) . . . . ?
C33 C34 C42 C43 -175.5(9) . . . . ?
C33 C32 C31 C30 -1.5(14) . . . . ?
C16 N3 C13 C46 -178.2(15) . . . . ?
C16 N3 C13 C14 4.4(17) . . . . ?
C16 C17 C18 C19 -95.9(18) . . . . ?
C16 C17 C18 C24 83.5(17) . . . . ?
C16 C15 C14 C13 3(2) . . . . ?
C23 C21 C20 C19 0(3) . . . . ?
C18 C17 C16 N3 177.5(13) . . . . ?
C18 C17 C16 C15 -2(2) . . . . ?
C13 N3 C16 C17 177.9(14) . . . . ?
C13 N3 C16 C15 -2.5(16) . . . . ?
C3 C2 C1 O1 171.7(12) . . . . ?
C3 C2 C1 O2 -18(2) . . . . ?
C3 C2 C6 C5 2.8(18) . . . . ?
C12 C8 C9 C10 0.000(3) . . . . ?
C12 C8 C7 O3 180.000(2) . . . . ?
C12 C8 C7 O4 43.8(10) . . . . ?
C12 C8 C7 O4 -43.8(10) . . . 6_565 ?
C21 C23 C24 C18 -1(4) . . . . ?
C21 C20 C19 C18 -2(2) . . . . ?
C28 N4 C25 C26 3.4(14) . . . . ?
C28 N4 C25 C17 -178.0(13) . . . . ?
C49 C50 C51 N7 1.1(15) . . . . ?
C49 C50 C51 C52 -176.3(12) . . . . ?
C57 C56 C55 C54 176.8(11) . . . . ?
C19 C18 C24 C23 0(3) . . . . ?
C31 C30 C29 C28 -179.6(14) . . . . ?
C11 N2 C10 C9 0.000(2) . . . . ?
C22 C21 C20 C19 -170.5(16) . . . . ?
C7 C8 C9 C10 180.000(2) . . . . ?
C7 C8 C12 C11 180.000(2) . . . . ?
C39 C38 C40 C41 -179.6(9) . . . . ?
C60 N8 C63 C64 175.0(12) . . . . ?
C60 N8 C63 C62 3.1(11) . . . . ?
C60 C61 C62 C63 -3.8(11) . . . . ?
C60 C52 C51 N7 3(2) . . . . ?
C60 C52 C51 C50 -179.8(11) . . . . ?
C60 C52 C53 C59 -73.4(11) . . . . ?
C60 C52 C53 C54 109.5(9) . . . . ?
C51 N7 C48 C47 -174.2(11) . . . . ?
C51 N7 C48 C49 -2.2(13) . . . . ?
C51 C52 C60 N8 -5.9(17) . . . . ?
C51 C52 C60 C61 -179.5(10) . . . . ?
C51 C52 C53 C59 110.3(9) . . . . ?
C51 C52 C53 C54 -66.8(12) . . . . ?
C51 C50 C49 C48 -2.3(13) . . . . ?
C24 C23 C21 C20 1(4) . . . . ?
C24 C23 C21 C22 173(2) . . . . ?
C24 C18 C19 C20 1(2) . . . . ?
C53 C52 C60 N8 177.9(10) . . . . ?
C53 C52 C60 C61 4.4(14) . . . . ?
C53 C52 C51 N7 179.6(12) . . . . ?
C53 C52 C51 C50 -3.6(18) . . . . ?
C53 C59 C58 C56 0.0 . . . . ?
C59 C53 C54 C55 0.0 . . . . ?
C59 C58 C56 C57 -176.6(12) . . . . ?
C59 C58 C56 C55 0.0 . . . . ?
C58 C56 C55 C54 0.0 . . . . ?
C56 C55 C54 C53 0.0 . . . . ?
C54 C53 C59 C58 0.0 . . . . ?

loop_
_smtbx_masks_void_nr
_smtbx_masks_void_average_x
_smtbx_masks_void_average_y
_smtbx_masks_void_average_z
_smtbx_masks_void_volume
_smtbx_masks_void_count_electrons
_smtbx_masks_void_content
1 0.035 0.000 -0.041 3152.1 470.7 '2 C16H36N+,2 CHCl3'
2 0.052 0.500 -0.959 3152.1 470.7 '2 C16H36N+,2 CHCl3'
